data_4075134
loop_
_publ_author_name
'Benito-Garagorri, David'
'Becker, Eva'
'Wiedermann, Julia'
'Lackner, Wolfgang'
'Pollak, Martin'
'Mereiter, Kurt'
'Kisala, Joanna'
'Kirchner, Karl'

_publ_section_title
;
 Achiral and Chiral Transition Metal Complexes with Modularly Designed
 Tridentate PNP Pincer-Type Ligands Based on N-Heterocyclic Diamines
;
_journal_issue 8
_journal_name_full Organometallics
_journal_page_first 1900
_journal_paper_doi 10.1021/om0600644
_journal_volume 25
_journal_year 2006
_chemical_formula_moiety 'C29 H25 Br N3 Ni P2, Br'
_chemical_formula_sum 'C29 H25 Br2 N3 Ni P2'
_chemical_formula_weight 695.99
_chemical_name_common '859 [Ni(PNP-Ph)(Br)].Br.solv'
_chemical_name_systematic
; 
 ? 
;
_space_group_IT_number 19
_symmetry_cell_setting orthorhombic
_symmetry_space_group_name_Hall 'P 2ac 2ab'
_symmetry_space_group_name_H-M 'P 21 21 21'
_atom_sites_solution_hydrogens geom
_atom_sites_solution_primary direct
_atom_sites_solution_secondary difmap
_audit_creation_method SHELXL-97
_cell_angle_alpha 90.00
_cell_angle_beta 90.00
_cell_angle_gamma 90.00
_cell_formula_units_Z 4
_cell_length_a 12.5635(6)
_cell_length_b 14.9548(7)
_cell_length_c 18.4417(9)
_cell_measurement_reflns_used 8350
_cell_measurement_temperature 300(2)
_cell_measurement_theta_max 24.8
_cell_measurement_theta_min 2.4
_cell_volume 3464.9(3)
_computing_cell_refinement 'Bruker SAINT'
_computing_data_collection 'Bruker SMART'
_computing_data_reduction 'Bruker SAINT, SADABS, XPREP'
_computing_molecular_graphics 'Bruker SHELXTL'
_computing_publication_material 'Bruker SHELXTL'
_computing_structure_refinement
;
SHELXL-97 (Sheldrick, 1997) and PLATON (Spek, 2004)
;
_computing_structure_solution 'SHELXS-97 (Sheldrick, 1997)'
_diffrn_ambient_temperature 300(2)
_diffrn_measured_fraction_theta_full 0.993
_diffrn_measured_fraction_theta_max 0.993
_diffrn_measurement_device_type 'CCD area detector'
_diffrn_measurement_method 'phi and omega scans'
_diffrn_radiation_monochromator graphite
_diffrn_radiation_source 'fine-focus sealed tube'
_diffrn_radiation_type MoK\a
_diffrn_radiation_wavelength 0.71073
_diffrn_reflns_av_R_equivalents 0.0440
_diffrn_reflns_av_sigmaI/netI 0.0342
_diffrn_reflns_limit_h_max 14
_diffrn_reflns_limit_h_min -14
_diffrn_reflns_limit_k_max 17
_diffrn_reflns_limit_k_min -17
_diffrn_reflns_limit_l_max 21
_diffrn_reflns_limit_l_min -21
_diffrn_reflns_number 36102
_diffrn_reflns_theta_full 24.99
_diffrn_reflns_theta_max 24.99
_diffrn_reflns_theta_min 2.21
_exptl_absorpt_coefficient_mu 2.978
_exptl_absorpt_correction_T_max 0.64
_exptl_absorpt_correction_T_min 0.45
_exptl_absorpt_correction_type multi-scan
_exptl_absorpt_process_details 'program SADABS, V2.10'
_exptl_crystal_colour violet
_exptl_crystal_density_diffrn 1.334
_exptl_crystal_density_method 'not measured'
_exptl_crystal_description block
_exptl_crystal_F_000 1392
_exptl_crystal_size_max 0.25
_exptl_crystal_size_mid 0.20
_exptl_crystal_size_min 0.15
_refine_diff_density_max 0.511
_refine_diff_density_min -0.416
_refine_diff_density_rms 0.063
_refine_ls_abs_structure_details 'Flack H D (1983), Acta Cryst. A39, 876-881'
_refine_ls_abs_structure_Flack -0.006(12)
_refine_ls_extinction_method none
_refine_ls_goodness_of_fit_ref 1.030
_refine_ls_hydrogen_treatment constr
_refine_ls_matrix_type full
_refine_ls_number_parameters 334
_refine_ls_number_reflns 6047
_refine_ls_number_restraints 0
_refine_ls_restrained_S_all 1.030
_refine_ls_R_factor_all 0.0504
_refine_ls_R_factor_gt 0.0409
_refine_ls_shift/su_max 0.000
_refine_ls_shift/su_mean 0.000
_refine_ls_structure_factor_coef Fsqd
_refine_ls_weighting_details 'calc w=1/[\s^2^(Fo^2^)+(0.0527P)^2^+2.7030P] where P=(Fo^2^+2Fc^2^)/3'
_refine_ls_weighting_scheme calc
_refine_ls_wR_factor_gt 0.1014
_refine_ls_wR_factor_ref 0.1060
_reflns_number_gt 5192
_reflns_number_total 6047
_reflns_threshold_expression >2sigma(I)
_cod_data_source_file om0600644si20060122_054457.cif
_cod_data_source_block 17a-859
_cod_depositor_comments
;
The following automatic conversions were performed:

'_symmetry_cell_setting' value 'Orthorhombic' changed to
'orthorhombic' according to
/home/saulius/struct/CIF-dictionaries/cif_core.dic dictionary named
'cif_core.dic' version 2.4.1 from 2010-06-29.

Automatic conversion script
Id: cif_fix_values 1715 2011-07-08 13:25:40Z adriana 
;
_cod_original_sg_symbol_Hall 'P 2ac 2ab '
_cod_original_sg_symbol_H-M P2(1)2(1)2(1)
_cod_database_code 4075134

loop_
_symmetry_equiv_pos_as_xyz
'x, y, z'
'-x+1/2, -y, z+1/2'
'-x, y+1/2, -z+1/2'
'x+1/2, -y+1/2, -z'

loop_
_atom_site_label
_atom_site_type_symbol
_atom_site_fract_x
_atom_site_fract_y
_atom_site_fract_z
_atom_site_U_iso_or_equiv
_atom_site_adp_type
_atom_site_occupancy
_atom_site_symmetry_multiplicity
_atom_site_calc_flag
_atom_site_refinement_flags
Ni Ni 0.33076(4) 0.42026(4) 0.30794(3) 0.04297(14) Uani 1 1 d .
Br1 Br 0.33760(5) 0.41151(4) 0.43143(3) 0.06556(17) Uani 1 1 d .
Br2 Br -0.09349(5) 0.40375(5) 0.13786(5) 0.0883(2) Uani 1 1 d .
P1 P 0.15793(9) 0.40783(8) 0.30592(6) 0.0462(3) Uani 1 1 d .
P2 P 0.50263(10) 0.43433(8) 0.29291(7) 0.0478(3) Uani 1 1 d .
N1 N 0.3215(3) 0.4266(2) 0.20608(18) 0.0423(8) Uani 1 1 d .
N2 N 0.1395(3) 0.4093(3) 0.2158(2) 0.0534(10) Uani 1 1 d .
H2N H 0.0770 0.4020 0.1978 0.064 Uiso 1 1 calc R
N3 N 0.5041(3) 0.4418(3) 0.2016(2) 0.0578(11) Uani 1 1 d .
H3N H 0.5631 0.4484 0.1786 0.069 Uiso 1 1 calc R
C1 C 0.2256(4) 0.4224(3) 0.1711(3) 0.0452(11) Uani 1 1 d .
C2 C 0.2188(4) 0.4301(4) 0.0969(3) 0.0541(12) Uani 1 1 d .
H2 H 0.1527 0.4284 0.0742 0.065 Uiso 1 1 calc R
C3 C 0.3082(4) 0.4403(4) 0.0571(3) 0.0585(13) Uani 1 1 d .
H3 H 0.3031 0.4456 0.0070 0.070 Uiso 1 1 calc R
C4 C 0.4049(5) 0.4427(4) 0.0891(3) 0.0616(14) Uani 1 1 d .
H4 H 0.4667 0.4478 0.0616 0.074 Uiso 1 1 calc R
C5 C 0.4095(4) 0.4373(3) 0.1649(3) 0.0489(12) Uani 1 1 d .
C6 C 0.0789(4) 0.4984(3) 0.3417(3) 0.0531(12) Uani 1 1 d .
C7 C 0.1248(6) 0.5773(4) 0.3546(4) 0.087(2) Uani 1 1 d .
H7 H 0.1979 0.5832 0.3488 0.104 Uiso 1 1 calc R
C8 C 0.0641(10) 0.6524(5) 0.3770(5) 0.124(4) Uani 1 1 d .
H8 H 0.0953 0.7080 0.3847 0.149 Uiso 1 1 calc R
C9 C -0.0443(8) 0.6387(7) 0.3869(4) 0.106(3) Uani 1 1 d .
H9 H -0.0854 0.6859 0.4041 0.127 Uiso 1 1 calc R
C10 C -0.0934(7) 0.5588(6) 0.3726(6) 0.120(3) Uani 1 1 d .
H10 H -0.1665 0.5517 0.3778 0.144 Uiso 1 1 calc R
C11 C -0.0285(5) 0.4892(4) 0.3501(5) 0.095(2) Uani 1 1 d .
H11 H -0.0594 0.4340 0.3403 0.113 Uiso 1 1 calc R
C12 C 0.0967(4) 0.3078(3) 0.3383(3) 0.0490(12) Uani 1 1 d .
C13 C 0.0707(6) 0.2989(4) 0.4108(3) 0.0723(17) Uani 1 1 d .
H13 H 0.0832 0.3462 0.4425 0.087 Uiso 1 1 calc R
C14 C 0.0253(6) 0.2190(5) 0.4371(4) 0.086(2) Uani 1 1 d .
H14 H 0.0047 0.2149 0.4855 0.103 Uiso 1 1 calc R
C15 C 0.0119(6) 0.1486(4) 0.3925(4) 0.0765(18) Uani 1 1 d .
H15 H -0.0146 0.0950 0.4106 0.092 Uiso 1 1 calc R
C16 C 0.0371(6) 0.1558(4) 0.3207(4) 0.0803(19) Uani 1 1 d .
H16 H 0.0259 0.1074 0.2900 0.096 Uiso 1 1 calc R
C17 C 0.0794(4) 0.2349(4) 0.2930(3) 0.0657(14) Uani 1 1 d .
H17 H 0.0961 0.2389 0.2440 0.079 Uiso 1 1 calc R
C18 C 0.5666(4) 0.5350(4) 0.3258(3) 0.0557(13) Uani 1 1 d .
C19 C 0.5828(5) 0.5444(4) 0.3994(4) 0.0700(16) Uani 1 1 d .
H19 H 0.5627 0.4995 0.4315 0.084 Uiso 1 1 calc R
C20 C 0.6311(5) 0.6242(5) 0.4251(4) 0.083(2) Uani 1 1 d .
H20 H 0.6435 0.6314 0.4744 0.100 Uiso 1 1 calc R
C21 C 0.6590(6) 0.6897(4) 0.3785(5) 0.087(2) Uani 1 1 d .
H21 H 0.6896 0.7421 0.3960 0.105 Uiso 1 1 calc R
C22 C 0.6426(6) 0.6795(4) 0.3061(5) 0.095(2) Uani 1 1 d .
H22 H 0.6631 0.7248 0.2745 0.114 Uiso 1 1 calc R
C23 C 0.5963(5) 0.6038(4) 0.2789(4) 0.0757(17) Uani 1 1 d .
H23 H 0.5847 0.5982 0.2293 0.091 Uiso 1 1 calc R
C24 C 0.5909(4) 0.3434(3) 0.3166(3) 0.0553(12) Uani 1 1 d .
C25 C 0.5494(5) 0.2672(4) 0.3472(4) 0.0688(17) Uani 1 1 d .
H25 H 0.4771 0.2638 0.3577 0.083 Uiso 1 1 calc R
C26 C 0.6168(7) 0.1942(5) 0.3624(5) 0.096(2) Uani 1 1 d .
H26 H 0.5899 0.1426 0.3838 0.115 Uiso 1 1 calc R
C27 C 0.7233(7) 0.2008(5) 0.3450(5) 0.102(3) Uani 1 1 d .
H27 H 0.7685 0.1526 0.3535 0.122 Uiso 1 1 calc R
C28 C 0.7624(6) 0.2768(5) 0.3157(5) 0.108(3) Uani 1 1 d .
H28 H 0.8344 0.2803 0.3044 0.129 Uiso 1 1 calc R
C29 C 0.6983(5) 0.3482(4) 0.3024(4) 0.0803(19) Uani 1 1 d .
H29 H 0.7272 0.4006 0.2835 0.096 Uiso 1 1 calc R

loop_
_atom_site_aniso_label
_atom_site_aniso_U_11
_atom_site_aniso_U_22
_atom_site_aniso_U_33
_atom_site_aniso_U_23
_atom_site_aniso_U_13
_atom_site_aniso_U_12
Ni 0.0424(3) 0.0408(3) 0.0458(3) -0.0004(3) -0.0031(2) 0.0043(3)
Br1 0.0664(3) 0.0828(4) 0.0475(3) 0.0008(3) -0.0036(2) 0.0103(3)
Br2 0.0649(3) 0.0739(4) 0.1261(6) 0.0040(4) -0.0314(4) -0.0042(3)
P1 0.0452(6) 0.0433(6) 0.0500(6) -0.0003(6) -0.0023(5) 0.0025(6)
P2 0.0421(6) 0.0477(7) 0.0536(7) -0.0009(6) -0.0040(5) 0.0054(5)
N1 0.0412(19) 0.041(2) 0.0444(18) -0.0023(16) -0.0044(16) 0.0024(17)
N2 0.038(2) 0.071(3) 0.052(2) 0.003(2) -0.0054(16) 0.001(2)
N3 0.038(2) 0.082(3) 0.053(2) -0.004(2) 0.0023(18) 0.001(2)
C1 0.049(3) 0.033(2) 0.053(3) -0.002(2) -0.005(2) 0.005(2)
C2 0.055(3) 0.059(3) 0.049(3) 0.005(2) -0.010(2) 0.007(3)
C3 0.068(3) 0.060(3) 0.047(3) 0.004(2) -0.007(2) 0.013(3)
C4 0.055(3) 0.076(4) 0.053(3) 0.002(3) 0.000(2) 0.011(3)
C5 0.049(3) 0.046(3) 0.052(3) 0.002(2) 0.012(2) 0.016(2)
C6 0.056(3) 0.048(3) 0.055(3) 0.004(2) 0.002(2) 0.005(2)
C7 0.093(4) 0.069(4) 0.098(5) -0.011(4) -0.030(4) 0.032(4)
C8 0.196(11) 0.048(4) 0.130(7) -0.036(4) -0.067(8) 0.042(5)
C9 0.119(7) 0.111(7) 0.088(6) -0.005(5) 0.006(5) 0.058(6)
C10 0.095(5) 0.088(6) 0.175(9) 0.025(6) 0.057(6) 0.040(5)
C11 0.068(4) 0.060(4) 0.156(8) 0.013(4) 0.028(4) 0.012(3)
C12 0.042(3) 0.041(3) 0.064(3) 0.006(2) 0.010(2) 0.003(2)
C13 0.097(5) 0.051(3) 0.069(4) 0.003(3) 0.014(3) -0.007(3)
C14 0.099(5) 0.071(4) 0.088(5) 0.020(4) 0.022(4) -0.009(4)
C15 0.084(4) 0.045(3) 0.100(5) 0.016(3) 0.006(4) -0.008(3)
C16 0.088(4) 0.051(3) 0.102(5) -0.008(3) -0.001(4) -0.008(3)
C17 0.063(3) 0.057(3) 0.077(4) -0.004(3) 0.004(3) -0.003(3)
C18 0.043(3) 0.062(3) 0.063(3) 0.002(3) -0.006(2) 0.011(2)
C19 0.070(4) 0.064(4) 0.076(4) -0.008(3) -0.005(3) -0.012(3)
C20 0.077(4) 0.073(5) 0.099(5) -0.024(4) -0.022(4) 0.007(3)
C21 0.079(4) 0.047(3) 0.136(7) -0.016(4) -0.013(5) -0.006(3)
C22 0.107(6) 0.051(4) 0.125(6) 0.014(4) -0.012(5) -0.008(3)
C23 0.077(4) 0.053(3) 0.097(5) 0.012(3) -0.016(3) -0.006(3)
C24 0.053(3) 0.046(3) 0.066(3) -0.003(2) -0.009(3) 0.006(2)
C25 0.067(4) 0.047(3) 0.092(5) 0.003(3) 0.003(3) 0.016(3)
C26 0.106(6) 0.062(4) 0.119(6) 0.008(4) -0.016(5) 0.007(4)
C27 0.094(6) 0.051(4) 0.160(8) -0.009(4) -0.025(5) 0.034(4)
C28 0.054(4) 0.076(5) 0.192(9) -0.001(5) -0.025(5) 0.020(3)
C29 0.056(3) 0.061(4) 0.124(6) -0.001(4) -0.015(4) 0.008(3)

loop_
_atom_type_symbol
_atom_type_description
_atom_type_scat_dispersion_real
_atom_type_scat_dispersion_imag
_atom_type_scat_source
C C 0.0033 0.0016 'International Tables Vol C Tables 4.2.6.8 and 6.1.1.4'
H H 0.0000 0.0000 'International Tables Vol C Tables 4.2.6.8 and 6.1.1.4'
N N 0.0061 0.0033 'International Tables Vol C Tables 4.2.6.8 and 6.1.1.4'
P P 0.1023 0.0942 'International Tables Vol C Tables 4.2.6.8 and 6.1.1.4'
Ni Ni 0.3393 1.1124 'International Tables Vol C Tables 4.2.6.8 and 6.1.1.4'
Br Br -0.2901 2.4595 'International Tables Vol C Tables 4.2.6.8 and 6.1.1.4'
O O 0.0106 0.0060 'International Tables Vol C Tables 4.2.6.8 and 6.1.1.4'

loop_
_geom_angle_atom_site_label_1
_geom_angle_atom_site_label_2
_geom_angle_atom_site_label_3
_geom_angle
N1 Ni P1 85.72(11)
N1 Ni P2 85.99(11)
P1 Ni P2 171.71(5)
N1 Ni Br1 178.54(11)
P1 Ni Br1 92.85(4)
P2 Ni Br1 95.44(4)
N2 P1 C12 106.4(2)
N2 P1 C6 106.1(2)
C12 P1 C6 105.6(2)
N2 P1 Ni 98.81(13)
C12 P1 Ni 119.69(17)
C6 P1 Ni 118.55(19)
N3 P2 C24 106.5(2)
N3 P2 C18 105.9(2)
C24 P2 C18 105.8(2)
N3 P2 Ni 98.24(14)
C24 P2 Ni 120.17(19)
C18 P2 Ni 118.40(17)
C5 N1 C1 117.5(4)
C5 N1 Ni 121.1(3)
C1 N1 Ni 121.5(3)
C1 N2 P1 119.2(3)
C1 N2 H2N 120.4
P1 N2 H2N 120.4
C5 N3 P2 118.8(3)
C5 N3 H3N 120.6
P2 N3 H3N 120.6
N1 C1 N2 114.6(4)
N1 C1 C2 121.3(4)
N2 C1 C2 124.1(4)
C3 C2 C1 119.9(5)
C3 C2 H2 120.0
C1 C2 H2 120.0
C2 C3 C4 120.9(5)
C2 C3 H3 119.5
C4 C3 H3 119.5
C3 C4 C5 118.1(5)
C3 C4 H4 121.0
C5 C4 H4 121.0
N1 C5 N3 115.9(4)
N1 C5 C4 122.3(5)
N3 C5 C4 121.8(5)
C7 C6 C11 119.7(6)
C7 C6 P1 119.4(5)
C11 C6 P1 120.7(5)
C6 C7 C8 121.3(8)
C6 C7 H7 119.3
C8 C7 H7 119.3
C9 C8 C7 116.6(8)
C9 C8 H8 121.7
C7 C8 H8 121.7
C10 C9 C8 123.1(7)
C10 C9 H9 118.5
C8 C9 H9 118.5
C9 C10 C11 116.6(8)
C9 C10 H10 121.7
C11 C10 H10 121.7
C6 C11 C10 122.7(8)
C6 C11 H11 118.7
C10 C11 H11 118.7
C13 C12 C17 117.9(5)
C13 C12 P1 120.4(4)
C17 C12 P1 121.6(4)
C12 C13 C14 120.7(6)
C12 C13 H13 119.7
C14 C13 H13 119.7
C15 C14 C13 120.2(6)
C15 C14 H14 119.9
C13 C14 H14 119.9
C14 C15 C16 120.1(6)
C14 C15 H15 120.0
C16 C15 H15 120.0
C15 C16 C17 120.7(6)
C15 C16 H16 119.6
C17 C16 H16 119.6
C12 C17 C16 120.3(6)
C12 C17 H17 119.8
C16 C17 H17 119.8
C19 C18 C23 119.6(6)
C19 C18 P2 118.7(4)
C23 C18 P2 121.6(5)
C18 C19 C20 118.5(6)
C18 C19 H19 120.7
C20 C19 H19 120.7
C21 C20 C19 120.6(7)
C21 C20 H20 119.7
C19 C20 H20 119.7
C20 C21 C22 120.3(6)
C20 C21 H21 119.9
C22 C21 H21 119.9
C21 C22 C23 121.2(7)
C21 C22 H22 119.4
C23 C22 H22 119.4
C22 C23 C18 119.8(7)
C22 C23 H23 120.1
C18 C23 H23 120.1
C25 C24 C29 119.6(5)
C25 C24 P2 119.3(4)
C29 C24 P2 121.0(4)
C24 C25 C26 119.8(6)
C24 C25 H25 120.1
C26 C25 H25 120.1
C27 C26 C25 118.7(7)
C27 C26 H26 120.7
C25 C26 H26 120.7
C28 C27 C26 120.4(6)
C28 C27 H27 119.8
C26 C27 H27 119.8
C27 C28 C29 121.2(7)
C27 C28 H28 119.4
C29 C28 H28 119.4
C28 C29 C24 120.3(6)
C28 C29 H29 119.9
C24 C29 H29 119.9

loop_
_geom_bond_atom_site_label_1
_geom_bond_atom_site_label_2
_geom_bond_distance
Ni N1 1.884(3)
Ni P1 2.1796(13)
Ni P2 2.1872(13)
Ni Br1 2.2827(7)
P1 N2 1.678(4)
P1 C12 1.785(5)
P1 C6 1.805(5)
P2 N3 1.687(4)
P2 C24 1.809(5)
P2 C18 1.811(6)
N1 C5 1.351(6)
N1 C1 1.368(6)
N2 C1 1.373(6)
N2 H2N 0.8600
N3 C5 1.370(6)
N3 H3N 0.8600
C1 C2 1.376(6)
C2 C3 1.351(7)
C2 H2 0.9300
C3 C4 1.351(8)
C3 H3 0.9300
C4 C5 1.401(7)
C4 H4 0.9300
C6 C7 1.335(9)
C6 C11 1.365(9)
C7 C8 1.419(10)
C7 H7 0.9300
C8 C9 1.389(13)
C8 H8 0.9300
C9 C10 1.370(12)
C9 H9 0.9300
C10 C11 1.385(10)
C10 H10 0.9300
C11 H11 0.9300
C12 C13 1.383(8)
C12 C17 1.390(8)
C13 C14 1.410(9)
C13 H13 0.9300
C14 C15 1.348(9)
C14 H14 0.9300
C15 C16 1.366(9)
C15 H15 0.9300
C16 C17 1.393(9)
C16 H16 0.9300
C17 H17 0.9300
C18 C19 1.381(8)
C18 C23 1.396(8)
C19 C20 1.420(8)
C19 H19 0.9300
C20 C21 1.349(10)
C20 H20 0.9300
C21 C22 1.360(10)
C21 H21 0.9300
C22 C23 1.368(9)
C22 H22 0.9300
C23 H23 0.9300
C24 C25 1.374(8)
C24 C29 1.376(8)
C25 C26 1.410(9)
C25 H25 0.9300
C26 C27 1.380(11)
C26 H26 0.9300
C27 C28 1.351(11)
C27 H27 0.9300
C28 C29 1.361(9)
C28 H28 0.9300
C29 H29 0.9300

loop_
_geom_hbond_atom_site_label_D
_geom_hbond_atom_site_label_H
_geom_hbond_atom_site_label_A
_geom_hbond_distance_DH
_geom_hbond_distance_HA
_geom_hbond_distance_DA
_geom_hbond_angle_DHA
N2 H2N Br2 0.86 2.41 3.263(4) 170.9

loop_
_geom_torsion_atom_site_label_1
_geom_torsion_atom_site_label_2
_geom_torsion_atom_site_label_3
_geom_torsion_atom_site_label_4
_geom_torsion
N1 Ni P1 N2 1.7(2)
Br1 Ni P1 N2 -177.99(17)
N1 Ni P1 C12 116.4(2)
Br1 Ni P1 C12 -63.3(2)
N1 Ni P1 C6 -112.1(2)
Br1 Ni P1 C6 68.2(2)
N1 Ni P2 N3 0.58(19)
Br1 Ni P2 N3 -179.72(16)
N1 Ni P2 C24 -114.1(2)
Br1 Ni P2 C24 65.6(2)
N1 Ni P2 C18 113.7(2)
Br1 Ni P2 C18 -66.6(2)
P1 Ni N1 C5 178.9(3)
P2 Ni N1 C5 -0.9(3)
P1 Ni N1 C1 0.3(3)
P2 Ni N1 C1 -179.4(3)
C12 P1 N2 C1 -128.5(4)
C6 P1 N2 C1 119.3(4)
Ni P1 N2 C1 -3.9(4)
C24 P2 N3 C5 124.6(4)
C18 P2 N3 C5 -123.0(4)
Ni P2 N3 C5 -0.3(4)
C5 N1 C1 N2 178.5(4)
Ni N1 C1 N2 -2.9(5)
C5 N1 C1 C2 -0.8(7)
Ni N1 C1 C2 177.7(4)
P1 N2 C1 N1 4.6(6)
P1 N2 C1 C2 -176.0(4)
N1 C1 C2 C3 1.3(8)
N2 C1 C2 C3 -178.0(5)
C1 C2 C3 C4 0.2(8)
C2 C3 C4 C5 -2.0(8)
C1 N1 C5 N3 179.5(4)
Ni N1 C5 N3 1.0(6)
C1 N1 C5 C4 -1.1(7)
Ni N1 C5 C4 -179.6(4)
P2 N3 C5 N1 -0.3(6)
P2 N3 C5 C4 -179.7(4)
C3 C4 C5 N1 2.5(8)
C3 C4 C5 N3 -178.1(5)
N2 P1 C6 C7 -96.0(5)
C12 P1 C6 C7 151.2(5)
Ni P1 C6 C7 13.7(5)
N2 P1 C6 C11 78.6(6)
C12 P1 C6 C11 -34.2(6)
Ni P1 C6 C11 -171.7(5)
C11 C6 C7 C8 0.0(11)
P1 C6 C7 C8 174.7(6)
C6 C7 C8 C9 2.0(12)
C7 C8 C9 C10 -3.4(15)
C8 C9 C10 C11 2.6(15)
C7 C6 C11 C10 -0.9(12)
P1 C6 C11 C10 -175.4(7)
C9 C10 C11 C6 -0.4(14)
N2 P1 C12 C13 -161.2(5)
C6 P1 C12 C13 -48.7(5)
Ni P1 C12 C13 88.2(5)
N2 P1 C12 C17 22.7(5)
C6 P1 C12 C17 135.1(5)
Ni P1 C12 C17 -87.9(5)
C17 C12 C13 C14 -1.7(10)
P1 C12 C13 C14 -178.0(5)
C12 C13 C14 C15 3.4(11)
C13 C14 C15 C16 -3.3(12)
C14 C15 C16 C17 1.6(11)
C13 C12 C17 C16 0.0(9)
P1 C12 C17 C16 176.2(5)
C15 C16 C17 C12 0.1(10)
N3 P2 C18 C19 -175.9(5)
C24 P2 C18 C19 -63.1(5)
Ni P2 C18 C19 75.2(5)
N3 P2 C18 C23 6.2(5)
C24 P2 C18 C23 119.0(5)
Ni P2 C18 C23 -102.7(4)
C23 C18 C19 C20 -0.8(9)
P2 C18 C19 C20 -178.7(4)
C18 C19 C20 C21 0.9(10)
C19 C20 C21 C22 -0.9(11)
C20 C21 C22 C23 0.9(12)
C21 C22 C23 C18 -0.9(11)
C19 C18 C23 C22 0.9(9)
P2 C18 C23 C22 178.7(5)
N3 P2 C24 C25 -113.2(5)
C18 P2 C24 C25 134.4(5)
Ni P2 C24 C25 -2.9(6)
N3 P2 C24 C29 64.7(6)
C18 P2 C24 C29 -47.7(6)
Ni P2 C24 C29 174.9(4)
C29 C24 C25 C26 -1.1(10)
P2 C24 C25 C26 176.8(5)
C24 C25 C26 C27 -1.1(11)
C25 C26 C27 C28 1.7(13)
C26 C27 C28 C29 -0.2(14)
C27 C28 C29 C24 -2.0(13)
C25 C24 C29 C28 2.6(11)
P2 C24 C29 C28 -175.2(6)
